data_7055661
loop_
_publ_author_name
'Jacob, Geevarghese Vadakken'
'Sutradhar, Sanjeeb'
'Patnaik, Archita'

_publ_section_title
;
 Proton switching as a driving force for the metal--organic
 complex-mediated growth of gold colloids
;
_journal_issue 9
_journal_name_full 'New J. Chem.'
_journal_page_first 7431
_journal_paper_doi 10.1039/C6NJ01380E
_journal_volume 40
_journal_year 2016
_chemical_formula_moiety '[Fe(ptpy)(Hptpy)](PF6)3'
_chemical_formula_sum 'C44 H35 F18 Fe N10 P3'
_chemical_formula_weight 1194.58
_chemical_name_common '[Fe(ptpy)(Hptpy)](PF6)3'
_chemical_name_systematic
"(4' - (4-pyridyl) - 22,';6',2"-terpyridine)(4' - (4-pyridinium) - 22,';6',2"-terpyridine)iron(II) hexaflurophosphate"
_chemical_properties_physical Moisture-sensitive
_space_group_crystal_system monoclinic
_space_group_IT_number 14
_space_group_name_Hall '-P 2yn'
_space_group_name_H-M_alt 'P 1 21/n 1'
_symmetry_space_group_name_Hall '-P 2yn'
_symmetry_space_group_name_H-M 'P 1 21/n 1'
_atom_sites_solution_hydrogens mixed
_audit_block_doi 10.5517/cc1jfhm2
_audit_creation_method SHELXL-2012
_audit_update_record
;
2015-07-15 deposited with the CCDC.
2016-06-21 downloaded from the CCDC.
;
_cell_angle_alpha 90
_cell_angle_beta 95.482(3)
_cell_angle_gamma 90
_cell_formula_units_Z 4
_cell_length_a 8.8493(13)
_cell_length_b 13.631(2)
_cell_length_c 40.617(6)
_cell_measurement_reflns_used 9360
_cell_measurement_temperature 296(2)
_cell_measurement_theta_max 25.63
_cell_measurement_theta_min 2.5
_cell_volume 4877.0(12)
_computing_cell_refinement 'APEXII/SAINT (Bruker, 2004)'
_computing_data_collection 'APEXII (Bruker, 2004)'
_computing_data_reduction 'SAINT/XPREP (Bruker, 2004)'
_computing_molecular_graphics 'ORTEP3 (Farrugia, 1997) '
_computing_publication_material 'SHELXL-97 (Sheldrick, 2013)'
_computing_structure_refinement 'SHELXL-97 (Sheldrick, 2013)'
_computing_structure_solution 'SHELXS-97 (Sheldrick, 2013)'
_diffrn_ambient_temperature 293(2)
_diffrn_measured_fraction_theta_full 0.998
_diffrn_measured_fraction_theta_max 0.994
_diffrn_measurement_device_type 'Bruker kappa apex2 CCD Diffractometer'
_diffrn_measurement_method '\w and \f scan'
_diffrn_radiation_type MoK\a
_diffrn_radiation_wavelength 0.71073
_diffrn_reflns_av_R_equivalents 0.0784
_diffrn_reflns_av_unetI/netI 0.0831
_diffrn_reflns_Laue_measured_fraction_full 0.998
_diffrn_reflns_Laue_measured_fraction_max 0.994
_diffrn_reflns_limit_h_max 10
_diffrn_reflns_limit_h_min -10
_diffrn_reflns_limit_k_max 16
_diffrn_reflns_limit_k_min -16
_diffrn_reflns_limit_l_max 49
_diffrn_reflns_limit_l_min -49
_diffrn_reflns_number 53856
_diffrn_reflns_point_group_measured_fraction_full 0.998
_diffrn_reflns_point_group_measured_fraction_max 0.994
_diffrn_reflns_theta_full 25.242
_diffrn_reflns_theta_max 25.845
_diffrn_reflns_theta_min 1.007
_exptl_absorpt_coefficient_mu 0.523
_exptl_absorpt_correction_T_max 0.9215
_exptl_absorpt_correction_T_min 0.8752
_exptl_absorpt_correction_type multi-scan
_exptl_absorpt_process_details 'SADABS (Bruker, 2004)'
_exptl_crystal_colour purple
_exptl_crystal_density_diffrn 1.627
_exptl_crystal_description block
_exptl_crystal_F_000 2408
_exptl_crystal_recrystallization_method 'Re-crystallisation from solvent: Acetonitrile, water'
_exptl_crystal_size_max 0.250
_exptl_crystal_size_mid 0.250
_exptl_crystal_size_min 0.200
_refine_diff_density_max 0.429
_refine_diff_density_min -0.366
_refine_diff_density_rms 0.074
_refine_ls_extinction_method none
_refine_ls_goodness_of_fit_ref 1.070
_refine_ls_hydrogen_treatment mixed
_refine_ls_matrix_type full
_refine_ls_number_parameters 838
_refine_ls_number_reflns 9360
_refine_ls_number_restraints 152
_refine_ls_restrained_S_all 1.066
_refine_ls_R_factor_all 0.1500
_refine_ls_R_factor_gt 0.0820
_refine_ls_shift/su_max 0.001
_refine_ls_shift/su_mean 0.000
_refine_ls_structure_factor_coef Fsqd
_refine_ls_weighting_details
;
 w=1/[\s^2^(Fo^2^)+(0.0470P)^2^+15.2224P]
 where P=(Fo^2^+2Fc^2^)/3
;
_refine_ls_weighting_scheme calc
_refine_ls_wR_factor_gt 0.1667
_refine_ls_wR_factor_ref 0.1925
_reflns_Friedel_coverage 0.000
_reflns_number_gt 5497
_reflns_number_total 9360
_reflns_threshold_expression 'I > 2\s(I)'
_cod_data_source_file c6nj01380e2.cif
_cod_data_source_block shelxl
_cod_depositor_comments 'Adding full bibliography for 7055661.cif.'
_cod_original_cell_volume 4877.1(13)
_cod_database_code 7055661
_shelx_space_group_comment
;
The symmetry employed for this shelxl refinement is uniquely defined
by the following loop, which should always be used as a source of
symmetry information in preference to the above space-group names.
They are only intended as comments.
;
_shelx_estimated_absorpt_t_min 0.880
_shelx_estimated_absorpt_t_max 0.903
_shelxl_version_number 2012-9

loop_
_space_group_symop_operation_xyz
'x, y, z'
'-x+1/2, y+1/2, -z+1/2'
'-x, -y, -z'
'x-1/2, -y-1/2, z-1/2'

loop_
_atom_site_label
_atom_site_type_symbol
_atom_site_fract_x
_atom_site_fract_y
_atom_site_fract_z
_atom_site_U_iso_or_equiv
_atom_site_adp_type
_atom_site_occupancy
_atom_site_site_symmetry_order
_atom_site_calc_flag
_atom_site_refinement_flags_posn
_atom_site_refinement_flags_adp
_atom_site_refinement_flags_occupancy
_atom_site_disorder_assembly
_atom_site_disorder_group
C1 C 0.1676(6) 0.1068(4) 0.15941(13) 0.0419(14) Uani 1 1 d . . . . .
H1 H 0.2060 0.1258 0.1806 0.050 Uiso 1 1 calc R U . . .
C2 C 0.0999(7) 0.0176(5) 0.15521(15) 0.0551(17) Uani 1 1 d . . . . .
H2 H 0.0943 -0.0236 0.1733 0.066 Uiso 1 1 calc R U . . .
C3 C 0.0396(8) -0.0119(5) 0.12429(16) 0.0610(18) Uani 1 1 d . . . . .
H3 H -0.0100 -0.0719 0.1213 0.073 Uiso 1 1 calc R U . . .
C4 C 0.0548(7) 0.0499(4) 0.09764(14) 0.0524(16) Uani 1 1 d . . . . .
H4 H 0.0163 0.0315 0.0764 0.063 Uiso 1 1 calc R U . . .
C5 C 0.1268(6) 0.1384(4) 0.10281(12) 0.0372(13) Uani 1 1 d . . . . .
C6 C 0.1503(6) 0.2108(4) 0.07712(11) 0.0344(12) Uani 1 1 d . . . . .
C7 C 0.1168(6) 0.1999(4) 0.04330(12) 0.0436(14) Uani 1 1 d . . . . .
H7 H 0.0727 0.1424 0.0346 0.052 Uiso 1 1 calc R U . . .
C8 C 0.1497(6) 0.2756(4) 0.02281(12) 0.0387(13) Uani 1 1 d . . . . .
C9 C 0.1138(7) 0.2686(4) -0.01377(12) 0.0440(14) Uani 1 1 d . . . . .
C10 C -0.0146(9) 0.2214(6) -0.02739(17) 0.063(2) Uani 0.819(6) 1 d . U P A 1
H10 H -0.0778 0.1897 -0.0137 0.076 Uiso 0.819(6) 1 calc R U P A 1
C11 C -0.0497(10) 0.2208(7) -0.06080(19) 0.070(2) Uani 0.819(6) 1 d . U P A 1
H11 H -0.1375 0.1897 -0.0699 0.084 Uiso 0.819(6) 1 calc R U P A 1
C12 C 0.1644(11) 0.3069(7) -0.06835(17) 0.075(3) Uani 0.819(6) 1 d . U P A 1
H12 H 0.2274 0.3357 -0.0827 0.090 Uiso 0.819(6) 1 calc R U P A 1
C13 C 0.2053(10) 0.3107(7) -0.03497(17) 0.071(2) Uani 0.819(6) 1 d . U P A 1
H13 H 0.2947 0.3417 -0.0268 0.085 Uiso 0.819(6) 1 calc R U P A 1
C10' C 0.139(4) 0.188(3) -0.0300(8) 0.067(6) Uani 0.181(6) 1 d . U P A 2
H10' H 0.1741 0.1326 -0.0183 0.080 Uiso 0.181(6) 1 calc R U P A 2
C13' C 0.060(4) 0.355(3) -0.0316(8) 0.066(5) Uani 0.181(6) 1 d . U P A 2
H13' H 0.0425 0.4140 -0.0210 0.079 Uiso 0.181(6) 1 calc R U P A 2
C11' C 0.115(5) 0.183(3) -0.0631(8) 0.072(6) Uani 0.181(6) 1 d . U P A 2
H11' H 0.1450 0.1286 -0.0745 0.086 Uiso 0.181(6) 1 calc R U P A 2
C12' C 0.037(5) 0.345(3) -0.0660(9) 0.069(6) Uani 0.181(6) 1 d . U P A 2
H12' H 0.0178 0.4013 -0.0787 0.083 Uiso 0.181(6) 1 calc R U P A 2
C14 C 0.2157(6) 0.3605(4) 0.03624(12) 0.0394(13) Uani 1 1 d . . . . .
H14 H 0.2389 0.4122 0.0226 0.047 Uiso 1 1 calc R U . . .
C15 C 0.2465(6) 0.3673(4) 0.07027(12) 0.0340(12) Uani 1 1 d . . . . .
C16 C 0.3165(6) 0.4496(4) 0.08888(12) 0.0387(13) Uani 1 1 d . . . . .
C17 C 0.3583(7) 0.5370(4) 0.07545(14) 0.0530(16) Uani 1 1 d . . . . .
H17 H 0.3423 0.5476 0.0528 0.064 Uiso 1 1 calc R U . . .
C18 C 0.4235(8) 0.6077(5) 0.09573(15) 0.0620(18) Uani 1 1 d . . . . .
H18 H 0.4518 0.6674 0.0871 0.074 Uiso 1 1 calc R U . . .
C19 C 0.4472(7) 0.5902(5) 0.12932(15) 0.0570(17) Uani 1 1 d . . . . .
H19 H 0.4932 0.6374 0.1434 0.068 Uiso 1 1 calc R U . . .
C20 C 0.4027(6) 0.5032(4) 0.14150(13) 0.0460(15) Uani 1 1 d . . . . .
H20 H 0.4174 0.4925 0.1642 0.055 Uiso 1 1 calc R U . . .
C21 C -0.0391(7) 0.3942(5) 0.13073(14) 0.0516(16) Uani 1 1 d . . . . .
H21 H -0.0427 0.3846 0.1080 0.062 Uiso 1 1 calc R U . . .
C22 C -0.1585(8) 0.4402(5) 0.14303(15) 0.070(2) Uani 1 1 d . . . . .
H22 H -0.2405 0.4621 0.1289 0.084 Uiso 1 1 calc R U . . .
C23 C -0.1558(8) 0.4536(6) 0.17622(17) 0.081(2) Uani 1 1 d . . . . .
H23 H -0.2354 0.4856 0.1851 0.097 Uiso 1 1 calc R U . . .
C24 C -0.0327(8) 0.4192(5) 0.19677(15) 0.070(2) Uani 1 1 d . . . . .
H24 H -0.0306 0.4261 0.2196 0.084 Uiso 1 1 calc R U . . .
C25 C 0.0844(6) 0.3752(4) 0.18327(12) 0.0445(14) Uani 1 1 d . . . . .
C26 C 0.2214(6) 0.3365(4) 0.20180(12) 0.0377(13) Uani 1 1 d . . . . .
C27 C 0.2516(6) 0.3279(4) 0.23550(12) 0.0449(15) Uani 1 1 d . . . . .
H27 H 0.1824 0.3515 0.2494 0.054 Uiso 1 1 calc R U . . .
C28 C 0.3845(6) 0.2842(4) 0.24866(12) 0.0410(14) Uani 1 1 d . . . . .
C29 C 0.4170(7) 0.2681(4) 0.28496(12) 0.0420(14) Uani 1 1 d . . . . .
C30 C 0.3059(8) 0.2703(5) 0.30580(13) 0.0636(19) Uani 1 1 d . . . . .
H30 H 0.2059 0.2816 0.2974 0.076 Uiso 1 1 calc R U . . .
C31 C 0.3403(8) 0.2559(6) 0.33928(15) 0.071(2) Uani 1 1 d . . . . .
H31 H 0.2615 0.2577 0.3529 0.085 Uiso 1 1 calc R U . . .
C32 C 0.5861(10) 0.2377(7) 0.33286(17) 0.109(3) Uani 1 1 d . . . . .
H32 H 0.6851 0.2265 0.3419 0.130 Uiso 1 1 calc R U . . .
C33 C 0.5603(8) 0.2511(7) 0.29917(15) 0.094(3) Uani 1 1 d . . . . .
H33 H 0.6409 0.2485 0.2861 0.112 Uiso 1 1 calc R U . . .
C34 C 0.4875(6) 0.2525(4) 0.22720(12) 0.0397(13) Uani 1 1 d . . . . .
H34 H 0.5789 0.2242 0.2355 0.048 Uiso 1 1 calc R U . . .
C35 C 0.4536(6) 0.2632(4) 0.19354(12) 0.0363(13) Uani 1 1 d . . . . .
C36 C 0.5455(6) 0.2344(4) 0.16716(12) 0.0369(13) Uani 1 1 d . . . . .
C37 C 0.6904(6) 0.1959(5) 0.17194(14) 0.0544(16) Uani 1 1 d . . . . .
H37 H 0.7376 0.1870 0.1932 0.065 Uiso 1 1 calc R U . . .
C38 C 0.7635(7) 0.1710(5) 0.14482(15) 0.0611(18) Uani 1 1 d . . . . .
H38 H 0.8607 0.1446 0.1475 0.073 Uiso 1 1 calc R U . . .
C39 C 0.6926(7) 0.1854(5) 0.11427(14) 0.0531(16) Uani 1 1 d . . . . .
H39 H 0.7417 0.1696 0.0957 0.064 Uiso 1 1 calc R U . . .
C40 C 0.5497(6) 0.2230(4) 0.11054(12) 0.0391(13) Uani 1 1 d . . . . .
H40 H 0.5028 0.2321 0.0893 0.047 Uiso 1 1 calc R U . . .
N1 N 0.1812(4) 0.1692(3) 0.13373(9) 0.0355(11) Uani 1 1 d . . . . .
N2 N 0.2149(4) 0.2933(3) 0.08989(9) 0.0299(9) Uani 1 1 d . . . . .
N3 N 0.3382(5) 0.4319(3) 0.12197(9) 0.0358(10) Uani 1 1 d . . . . .
N4 N 0.0419(8) 0.2648(5) -0.08039(12) 0.0675(16) Uani 1 1 d D . . . .
N5 N 0.0827(5) 0.3621(3) 0.14966(10) 0.0401(11) Uani 1 1 d . . . . .
N6 N 0.3220(4) 0.3047(3) 0.18109(9) 0.0333(10) Uani 1 1 d . . . . .
N7 N 0.4740(5) 0.2473(3) 0.13624(9) 0.0350(10) Uani 1 1 d . . . . .
N8 N 0.4777(7) 0.2400(4) 0.35283(11) 0.0667(16) Uani 1 1 d . . . . .
Fe1 Fe 0.26844(8) 0.30199(6) 0.13551(2) 0.0340(2) Uani 1 1 d . . . . .
P1 P -0.4513(2) 0.59597(16) 0.24022(5) 0.0699(6) Uani 1 1 d . . . . .
P2 P 0.5158(3) -0.0941(2) 0.10022(8) 0.1077(9) Uani 1 1 d D . . . .
P3 P 0.7221(2) 0.39491(18) 0.03472(5) 0.0777(6) Uani 1 1 d D . . . .
F1 F -0.4295(7) 0.6370(5) 0.20476(12) 0.148(2) Uani 1 1 d . . . . .
F2 F -0.6240(6) 0.5979(6) 0.23251(19) 0.178(3) Uani 1 1 d . . . . .
F3 F -0.4630(8) 0.5520(7) 0.27438(13) 0.184(3) Uani 1 1 d . . . . .
F4 F -0.2747(5) 0.5949(4) 0.24741(12) 0.1138(17) Uani 1 1 d . . . . .
F5 F -0.4487(9) 0.7012(5) 0.2538(2) 0.207(4) Uani 1 1 d . . . . .
F6 F -0.4473(6) 0.4917(4) 0.22528(13) 0.1233(18) Uani 1 1 d . . . . .
F13 F 0.8749(13) 0.4457(11) 0.0294(9) 0.188(12) Uani 0.62(3) 1 d D . P B 1
F14 F 0.719(3) 0.3434(15) 0.0007(3) 0.171(9) Uani 0.62(3) 1 d D . P B 1
F15 F 0.5677(12) 0.3427(11) 0.0395(5) 0.125(6) Uani 0.62(3) 1 d D . P B 1
F16 F 0.716(3) 0.4450(17) 0.0688(3) 0.153(9) Uani 0.62(3) 1 d D . P B 1
F17 F 0.632(2) 0.4832(13) 0.0187(5) 0.121(7) Uani 0.62(3) 1 d D . P B 1
F18 F 0.818(3) 0.3111(14) 0.0534(6) 0.131(7) Uani 0.62(3) 1 d D . P B 1
F13' F 0.802(4) 0.407(3) 0.0032(5) 0.135(13) Uani 0.38(3) 1 d D . P B 2
F14' F 0.590(4) 0.3475(18) 0.0145(11) 0.189(18) Uani 0.38(3) 1 d D . P B 2
F15' F 0.641(4) 0.382(2) 0.0668(9) 0.171(17) Uani 0.38(3) 1 d D . P B 2
F16' F 0.853(3) 0.4464(19) 0.0555(6) 0.136(13) Uani 0.38(3) 1 d D . P B 2
F17' F 0.648(4) 0.4950(17) 0.0266(12) 0.167(19) Uani 0.38(3) 1 d D . P B 2
F18' F 0.788(4) 0.2876(16) 0.0393(8) 0.103(9) Uani 0.38(3) 1 d D . P B 2
F7 F 0.675(2) -0.0534(17) 0.0968(9) 0.31(2) Uani 0.65(2) 1 d D . P C 1
F8 F 0.518(2) -0.1600(8) 0.0685(2) 0.148(7) Uani 0.65(2) 1 d D . P C 1
F9 F 0.3567(13) -0.1367(11) 0.1034(4) 0.134(6) Uani 0.65(2) 1 d D . P C 1
F10 F 0.491(2) -0.0280(11) 0.1288(3) 0.166(8) Uani 0.65(2) 1 d D . P C 1
F11 F 0.452(3) -0.0160(9) 0.0769(3) 0.200(10) Uani 0.65(2) 1 d D . P C 1
F12 F 0.587(2) -0.1812(9) 0.1193(3) 0.163(9) Uani 0.65(2) 1 d D . P C 1
F7' F 0.657(3) -0.0541(17) 0.1223(9) 0.176(15) Uani 0.35(2) 1 d D . P C 2
F8' F 0.603(4) -0.1831(17) 0.0886(11) 0.43(5) Uani 0.35(2) 1 d D . P C 2
F9' F 0.374(3) -0.129(2) 0.0813(9) 0.26(2) Uani 0.35(2) 1 d D . P C 2
F10' F 0.436(3) -0.0035(14) 0.1100(13) 0.32(4) Uani 0.35(2) 1 d D . P C 2
F11' F 0.571(5) -0.040(3) 0.0720(5) 0.35(4) Uani 0.35(2) 1 d D . P C 2
F12' F 0.482(4) -0.159(2) 0.1302(6) 0.23(2) Uani 0.35(2) 1 d D . P C 2
C41 C -0.158(2) 0.4154(12) 0.3007(4) 0.233(8) Uani 1 1 d . U . . .
H41A H -0.2136 0.4609 0.3130 0.350 Uiso 1 1 calc R U . . .
H41B H -0.1277 0.3601 0.3144 0.350 Uiso 1 1 calc R U . . .
H41C H -0.2212 0.3933 0.2816 0.350 Uiso 1 1 calc R U . . .
C42 C -0.0317(17) 0.4606(10) 0.2908(3) 0.118(4) Uani 1 1 d . U . . .
N9 N 0.0714(15) 0.5055(10) 0.2844(3) 0.170(5) Uani 1 1 d . U . . .
C43 C 0.559(2) 0.1170(11) 0.0119(4) 0.236(8) Uani 1 1 d D U . . .
H43A H 0.5532 0.1578 -0.0074 0.354 Uiso 1 1 calc R U . . .
H43B H 0.5466 0.1567 0.0310 0.354 Uiso 1 1 calc R U . . .
H43C H 0.4803 0.0684 0.0095 0.354 Uiso 1 1 calc R U . . .
C44 C 0.713(2) 0.0666(15) 0.0162(6) 0.216(9) Uani 1 1 d D U . . .
N10 N 0.8212(19) 0.0246(15) 0.0170(5) 0.254(8) Uani 1 1 d D U . . .
H4A H 0.027(8) 0.270(5) -0.1021(5) 0.09(2) Uiso 1 1 d D . . . .

loop_
_atom_site_aniso_label
_atom_site_aniso_U_11
_atom_site_aniso_U_22
_atom_site_aniso_U_33
_atom_site_aniso_U_23
_atom_site_aniso_U_13
_atom_site_aniso_U_12
C1 0.050(3) 0.048(4) 0.029(3) 0.012(3) 0.006(2) 0.010(3)
C2 0.065(4) 0.053(4) 0.048(4) 0.021(3) 0.007(3) 0.009(3)
C3 0.089(5) 0.036(4) 0.059(4) 0.007(3) 0.010(4) -0.005(3)
C4 0.071(4) 0.043(4) 0.042(4) 0.000(3) 0.003(3) -0.007(3)
C5 0.041(3) 0.044(3) 0.026(3) 0.003(2) 0.002(2) 0.002(3)
C6 0.038(3) 0.040(3) 0.025(3) 0.008(2) 0.002(2) 0.004(3)
C7 0.056(3) 0.043(3) 0.031(3) -0.005(3) -0.003(2) -0.009(3)
C8 0.043(3) 0.046(4) 0.025(3) 0.001(2) -0.003(2) -0.002(3)
C9 0.059(4) 0.048(4) 0.023(3) -0.002(3) -0.006(3) -0.006(3)
C10 0.075(5) 0.085(6) 0.028(4) -0.004(4) -0.003(3) -0.023(4)
C11 0.077(5) 0.093(6) 0.037(4) -0.008(4) -0.009(4) -0.024(5)
C12 0.098(6) 0.102(6) 0.023(4) -0.004(4) 0.005(4) -0.038(6)
C13 0.082(5) 0.100(6) 0.031(4) 0.000(4) 0.002(4) -0.034(5)
C10' 0.088(12) 0.080(12) 0.031(10) -0.005(11) -0.006(10) -0.022(11)
C13' 0.083(10) 0.085(11) 0.029(9) -0.001(9) -0.003(9) -0.028(10)
C11' 0.092(10) 0.088(11) 0.032(9) -0.011(10) -0.009(9) -0.017(10)
C12' 0.084(10) 0.087(11) 0.035(9) -0.001(10) -0.007(10) -0.029(10)
C14 0.056(3) 0.041(3) 0.020(3) 0.003(2) -0.002(2) -0.006(3)
C15 0.039(3) 0.037(3) 0.025(3) 0.006(2) -0.002(2) 0.004(2)
C16 0.049(3) 0.045(3) 0.021(3) 0.001(2) -0.005(2) 0.005(3)
C17 0.074(4) 0.049(4) 0.034(3) 0.006(3) -0.003(3) -0.010(3)
C18 0.092(5) 0.037(4) 0.055(4) 0.007(3) -0.004(4) -0.014(4)
C19 0.075(5) 0.043(4) 0.049(4) -0.010(3) -0.013(3) -0.010(3)
C20 0.057(4) 0.048(4) 0.031(3) -0.006(3) -0.008(3) 0.001(3)
C21 0.054(4) 0.069(4) 0.031(3) 0.004(3) -0.004(3) 0.016(3)
C22 0.066(4) 0.099(6) 0.043(4) 0.004(4) -0.007(3) 0.040(4)
C23 0.075(5) 0.115(7) 0.054(5) 0.001(4) 0.014(4) 0.053(5)
C24 0.073(5) 0.104(6) 0.031(3) -0.003(4) 0.000(3) 0.042(4)
C25 0.052(3) 0.054(4) 0.027(3) -0.004(3) 0.000(2) 0.016(3)
C26 0.048(3) 0.039(3) 0.025(3) 0.001(2) -0.004(2) 0.008(3)
C27 0.059(4) 0.057(4) 0.019(3) 0.001(2) 0.002(2) 0.016(3)
C28 0.051(3) 0.051(4) 0.019(3) -0.003(2) -0.005(2) 0.006(3)
C29 0.058(4) 0.048(4) 0.020(3) 0.000(2) -0.003(3) 0.004(3)
C30 0.064(4) 0.101(6) 0.024(3) 0.006(3) -0.006(3) -0.011(4)
C31 0.079(5) 0.103(6) 0.029(3) 0.006(4) 0.004(3) -0.018(4)
C32 0.101(6) 0.190(10) 0.032(4) 0.001(5) -0.009(4) 0.069(7)
C33 0.077(5) 0.179(9) 0.023(3) 0.008(4) -0.002(3) 0.053(5)
C34 0.044(3) 0.049(3) 0.023(3) 0.003(2) -0.011(2) 0.006(3)
C35 0.043(3) 0.038(3) 0.026(3) 0.001(2) -0.006(2) 0.001(3)
C36 0.041(3) 0.043(3) 0.025(3) 0.006(2) -0.002(2) 0.002(3)
C37 0.045(3) 0.079(5) 0.037(3) 0.013(3) -0.003(3) 0.009(3)
C38 0.048(4) 0.082(5) 0.054(4) 0.006(3) 0.008(3) 0.023(3)
C39 0.055(4) 0.074(5) 0.032(3) 0.006(3) 0.011(3) 0.015(3)
C40 0.053(4) 0.040(3) 0.024(3) 0.003(2) 0.003(2) 0.004(3)
N1 0.033(2) 0.048(3) 0.025(2) 0.008(2) -0.0018(17) 0.008(2)
N2 0.036(2) 0.030(2) 0.023(2) 0.0047(19) 0.0003(17) 0.004(2)
N3 0.044(3) 0.044(3) 0.018(2) -0.0002(19) -0.0047(18) 0.004(2)
N4 0.104(5) 0.076(4) 0.020(3) -0.003(3) -0.006(3) -0.009(4)
N5 0.048(3) 0.049(3) 0.021(2) 0.004(2) -0.0043(19) 0.009(2)
N6 0.036(2) 0.041(3) 0.022(2) 0.001(2) -0.0006(17) 0.007(2)
N7 0.040(2) 0.043(3) 0.022(2) 0.0018(19) 0.0022(19) -0.001(2)
N8 0.100(5) 0.077(4) 0.021(3) 0.004(3) -0.006(3) 0.016(3)
Fe1 0.0415(4) 0.0422(4) 0.0170(4) 0.0021(3) -0.0041(3) 0.0058(4)
P1 0.0700(13) 0.0850(15) 0.0524(12) -0.0191(10) -0.0056(9) 0.0013(11)
P2 0.110(2) 0.0690(17) 0.145(3) -0.0067(19) 0.0166(19) -0.0244(16)
P3 0.0689(14) 0.0995(17) 0.0637(13) 0.0320(12) 0.0020(10) 0.0131(13)
F1 0.197(6) 0.171(6) 0.067(3) 0.028(3) -0.031(3) -0.041(5)
F2 0.072(4) 0.221(7) 0.235(8) 0.004(6) -0.017(4) 0.023(4)
F3 0.185(6) 0.301(10) 0.071(4) 0.046(5) 0.042(4) -0.001(6)
F4 0.077(3) 0.145(5) 0.115(4) -0.004(3) -0.017(3) -0.020(3)
F5 0.244(8) 0.130(6) 0.236(8) -0.109(6) -0.030(6) 0.055(5)
F6 0.146(5) 0.092(4) 0.131(4) -0.039(3) 0.009(4) -0.027(3)
F13 0.073(8) 0.178(13) 0.32(4) 0.06(2) 0.039(15) -0.009(8)
F14 0.28(2) 0.169(15) 0.077(8) 0.006(8) 0.089(11) 0.007(15)
F15 0.070(7) 0.152(11) 0.156(15) 0.039(11) 0.035(8) 0.002(6)
F16 0.19(2) 0.210(18) 0.057(8) -0.029(8) -0.011(8) 0.049(15)
F17 0.103(10) 0.154(16) 0.103(8) 0.059(8) -0.008(7) 0.037(10)
F18 0.126(11) 0.146(13) 0.119(15) 0.053(9) 0.000(10) 0.052(11)
F13' 0.16(3) 0.18(3) 0.075(13) 0.079(16) 0.059(13) 0.04(2)
F14' 0.19(3) 0.127(18) 0.24(4) 0.01(2) -0.03(3) -0.079(18)
F15' 0.17(3) 0.14(2) 0.23(3) 0.12(2) 0.12(2) 0.026(17)
F16' 0.14(2) 0.183(19) 0.074(14) 0.045(14) -0.063(15) -0.046(17)
F17' 0.15(2) 0.060(13) 0.28(5) 0.084(17) -0.06(2) -0.022(13)
F18' 0.101(17) 0.105(14) 0.11(2) 0.046(12) 0.023(14) 0.045(12)
F7 0.134(15) 0.21(2) 0.61(6) -0.12(3) 0.13(2) -0.085(13)
F8 0.245(18) 0.102(9) 0.101(8) -0.025(6) 0.042(9) 0.025(9)
F9 0.100(8) 0.165(11) 0.138(11) -0.005(9) 0.018(7) -0.056(7)
F10 0.24(2) 0.151(13) 0.103(9) -0.045(7) 0.008(9) -0.023(12)
F11 0.39(3) 0.084(10) 0.134(12) 0.035(8) 0.082(14) 0.043(14)
F12 0.185(17) 0.111(9) 0.171(14) 0.017(9) -0.098(12) -0.010(11)
F7' 0.10(2) 0.085(15) 0.35(4) -0.025(19) 0.01(2) -0.048(14)
F8' 0.26(5) 0.13(3) 0.96(15) 0.13(6) 0.36(7) 0.07(3)
F9' 0.18(4) 0.27(5) 0.29(5) -0.12(5) -0.07(4) -0.06(3)
F10' 0.13(2) 0.079(18) 0.75(12) -0.15(5) 0.11(5) 0.001(15)
F11' 0.47(8) 0.43(7) 0.16(3) -0.01(3) 0.12(4) -0.34(7)
F12' 0.21(4) 0.19(3) 0.32(4) 0.01(3) 0.11(3) -0.13(3)
C41 0.236(17) 0.207(16) 0.249(18) 0.055(14) -0.016(14) -0.063(14)
C42 0.126(10) 0.111(9) 0.114(8) 0.004(7) -0.006(8) 0.015(8)
N9 0.187(12) 0.181(12) 0.138(9) -0.055(8) -0.013(9) 0.021(9)
C43 0.31(2) 0.155(14) 0.234(17) -0.038(12) -0.031(16) -0.036(14)
C44 0.229(18) 0.190(15) 0.230(15) 0.034(12) 0.022(16) -0.042(14)
N10 0.202(15) 0.264(19) 0.289(18) 0.023(15) -0.015(15) -0.066(14)

loop_
_atom_type_symbol
_atom_type_description
_atom_type_scat_dispersion_real
_atom_type_scat_dispersion_imag
_atom_type_scat_source
C C 0.0033 0.0016 'International Tables Vol C Tables 4.2.6.8 and 6.1.1.4'
H H 0.0000 0.0000 'International Tables Vol C Tables 4.2.6.8 and 6.1.1.4'
N N 0.0061 0.0033 'International Tables Vol C Tables 4.2.6.8 and 6.1.1.4'
Fe Fe 0.3463 0.8444 'International Tables Vol C Tables 4.2.6.8 and 6.1.1.4'
P P 0.1023 0.0942 'International Tables Vol C Tables 4.2.6.8 and 6.1.1.4'
F F 0.0171 0.0103 'International Tables Vol C Tables 4.2.6.8 and 6.1.1.4'

loop_
_geom_angle_atom_site_label_1
_geom_angle_atom_site_label_2
_geom_angle_atom_site_label_3
_geom_angle
C2 C1 N1 122.2(5)
C2 C1 H1 118.9
N1 C1 H1 118.9
C1 C2 C3 120.3(6)
C1 C2 H2 119.9
C3 C2 H2 119.9
C2 C3 C4 118.4(6)
C2 C3 H3 120.8
C4 C3 H3 120.8
C5 C4 C3 119.5(6)
C5 C4 H4 120.2
C3 C4 H4 120.2
N1 C5 C4 121.9(5)
N1 C5 C6 112.7(5)
C4 C5 C6 125.4(5)
N2 C6 C7 121.1(5)
N2 C6 C5 111.9(4)
C7 C6 C5 127.0(5)
C8 C7 C6 118.8(5)
C8 C7 H7 120.6
C6 C7 H7 120.6
C7 C8 C14 119.7(5)
C7 C8 C9 121.2(5)
C14 C8 C9 119.2(5)
C13 C9 C10 117.4(6)
C10' C9 C13' 120(2)
C10' C9 C8 121.6(16)
C13 C9 C8 121.2(5)
C10 C9 C8 121.3(6)
C13' C9 C8 118.5(15)
C11 C10 C9 120.3(7)
C11 C10 H10 119.8
C9 C10 H10 119.8
N4 C11 C10 119.9(7)
N4 C11 H11 120.1
C10 C11 H11 120.1
N4 C12 C13 121.9(8)
N4 C12 H12 119.1
C13 C12 H12 119.1
C9 C13 C12 119.5(7)
C9 C13 H13 120.3
C12 C13 H13 120.3
C9 C10' C11' 122(4)
C9 C10' H10' 119.1
C11' C10' H10' 119.1
C12' C13' C9 116(4)
C12' C13' H13' 122.2
C9 C13' H13' 122.2
C10' C11' N4 118(4)
C10' C11' H11' 120.8
N4 C11' H11' 120.8
N4 C12' C13' 123(4)
N4 C12' H12' 118.4
C13' C12' H12' 118.4
C8 C14 C15 118.9(5)
C8 C14 H14 120.5
C15 C14 H14 120.5
N2 C15 C14 120.9(5)
N2 C15 C16 112.1(4)
C14 C15 C16 127.0(5)
N3 C16 C17 121.8(5)
N3 C16 C15 112.9(5)
C17 C16 C15 125.3(5)
C18 C17 C16 119.2(5)
C18 C17 H17 120.4
C16 C17 H17 120.4
C17 C18 C19 119.4(6)
C17 C18 H18 120.3
C19 C18 H18 120.3
C20 C19 C18 119.3(5)
C20 C19 H19 120.3
C18 C19 H19 120.3
N3 C20 C19 122.5(5)
N3 C20 H20 118.8
C19 C20 H20 118.8
N5 C21 C22 123.4(5)
N5 C21 H21 118.3
C22 C21 H21 118.3
C23 C22 C21 119.0(6)
C23 C22 H22 120.5
C21 C22 H22 120.5
C22 C23 C24 119.3(6)
C22 C23 H23 120.4
C24 C23 H23 120.4
C25 C24 C23 119.5(6)
C25 C24 H24 120.3
C23 C24 H24 120.3
C24 C25 N5 121.4(5)
C24 C25 C26 125.4(5)
N5 C25 C26 113.2(5)
N6 C26 C27 121.0(5)
N6 C26 C25 111.0(4)
C27 C26 C25 128.0(5)
C26 C27 C28 120.0(5)
C26 C27 H27 120.0
C28 C27 H27 120.0
C27 C28 C34 118.5(4)
C27 C28 C29 121.6(5)
C34 C28 C29 119.9(5)
C30 C29 C33 116.1(5)
C30 C29 C28 122.0(5)
C33 C29 C28 121.9(5)
C29 C30 C31 120.5(6)
C29 C30 H30 119.8
C31 C30 H30 119.8
N8 C31 C30 123.3(7)
N8 C31 H31 118.4
C30 C31 H31 118.4
N8 C32 C33 123.3(7)
N8 C32 H32 118.4
C33 C32 H32 118.4
C29 C33 C32 120.2(7)
C29 C33 H33 119.9
C32 C33 H33 119.9
C35 C34 C28 119.7(5)
C35 C34 H34 120.1
C28 C34 H34 120.1
N6 C35 C34 120.9(5)
N6 C35 C36 111.1(4)
C34 C35 C36 128.0(5)
N7 C36 C37 121.5(5)
N7 C36 C35 113.5(4)
C37 C36 C35 125.0(5)
C38 C37 C36 118.9(5)
C38 C37 H37 120.6
C36 C37 H37 120.6
C39 C38 C37 119.3(6)
C39 C38 H38 120.4
C37 C38 H38 120.4
C38 C39 C40 120.2(5)
C38 C39 H39 119.9
C40 C39 H39 119.9
N7 C40 C39 122.5(5)
N7 C40 H40 118.8
C39 C40 H40 118.8
C1 N1 C5 117.6(5)
C1 N1 Fe1 127.6(4)
C5 N1 Fe1 114.7(3)
C15 N2 C6 120.6(4)
C15 N2 Fe1 119.8(3)
C6 N2 Fe1 119.6(3)
C20 N3 C16 117.7(5)
C20 N3 Fe1 127.7(4)
C16 N3 Fe1 114.6(3)
C12 N4 C11 121.0(6)
C12' N4 C11' 119(2)
C12' N4 H4A 113(5)
C12 N4 H4A 113(5)
C11 N4 H4A 126(5)
C11' N4 H4A 124(5)
C21 N5 C25 117.4(5)
C21 N5 Fe1 128.1(4)
C25 N5 Fe1 114.4(3)
C35 N6 C26 119.8(4)
C35 N6 Fe1 119.4(3)
C26 N6 Fe1 120.2(3)
C40 N7 C36 117.7(4)
C40 N7 Fe1 128.0(3)
C36 N7 Fe1 114.3(3)
C31 N8 C32 116.7(5)
N6 Fe1 N2 177.49(19)
N6 Fe1 N7 81.11(17)
N2 Fe1 N7 97.89(17)
N6 Fe1 N1 96.67(17)
N2 Fe1 N1 81.02(17)
N7 Fe1 N1 90.66(17)
N6 Fe1 N5 80.91(17)
N2 Fe1 N5 100.14(16)
N7 Fe1 N5 161.92(16)
N1 Fe1 N5 93.32(18)
N6 Fe1 N3 101.67(17)
N2 Fe1 N3 80.64(17)
N7 Fe1 N3 91.77(17)
N1 Fe1 N3 161.66(16)
N5 Fe1 N3 89.98(18)
F3 P1 F2 92.3(4)
F3 P1 F5 92.3(5)
F2 P1 F5 92.2(4)
F3 P1 F6 90.1(4)
F2 P1 F6 89.7(4)
F5 P1 F6 176.9(5)
F3 P1 F4 88.9(3)
F2 P1 F4 178.9(4)
F5 P1 F4 87.8(4)
F6 P1 F4 90.3(3)
F3 P1 F1 176.2(4)
F2 P1 F1 90.8(4)
F5 P1 F1 89.9(4)
F6 P1 F1 87.6(3)
F4 P1 F1 88.1(3)
F11' P2 F9' 94.9(13)
F11' P2 F10' 89.7(12)
F9' P2 F10' 90.5(12)
F10 P2 F11 89.4(8)
F10 P2 F12 99.0(9)
F11 P2 F12 171.5(9)
F10 P2 F7 93.0(11)
F11 P2 F7 88.8(13)
F12 P2 F7 89.5(12)
F11' P2 F8' 86.6(13)
F9' P2 F8' 90.5(12)
F10' P2 F8' 176.3(14)
F10 P2 F9 87.8(8)
F11 P2 F9 91.7(9)
F12 P2 F9 90.0(8)
F7 P2 F9 179.1(11)
F11' P2 F12' 171.2(16)
F9' P2 F12' 90.3(11)
F10' P2 F12' 97.3(14)
F8' P2 F12' 86.3(12)
F11' P2 F7' 88.0(14)
F9' P2 F7' 175.3(18)
F10' P2 F7' 85.9(15)
F8' P2 F7' 93.3(15)
F12' P2 F7' 87.2(13)
F10 P2 F8 172.1(10)
F11 P2 F8 85.5(7)
F12 P2 F8 86.3(8)
F7 P2 F8 92.9(12)
F9 P2 F8 86.4(7)
F14' P3 F13' 89.3(18)
F14' P3 F16' 177.8(18)
F13' P3 F16' 91.6(14)
F14' P3 F17' 88.2(19)
F13' P3 F17' 86.8(19)
F16' P3 F17' 90(2)
F16 P3 F14 176.7(11)
F16 P3 F17 88.4(10)
F14 P3 F17 90.6(11)
F16 P3 F13 92.1(10)
F14 P3 F13 91.1(10)
F17 P3 F13 90.8(11)
F14' P3 F15' 90.6(17)
F13' P3 F15' 179.6(13)
F16' P3 F15' 88.5(15)
F17' P3 F15' 93.5(19)
F16 P3 F15 89.0(9)
F14 P3 F15 87.9(9)
F17 P3 F15 89.2(10)
F13 P3 F15 179.0(12)
F16 P3 F18 87.3(10)
F14 P3 F18 93.7(10)
F17 P3 F18 175.3(12)
F13 P3 F18 87.5(13)
F15 P3 F18 92.6(13)
F14' P3 F18' 85.8(17)
F13' P3 F18' 90.2(16)
F16' P3 F18' 96.2(17)
F17' P3 F18' 173(2)
F15' P3 F18' 89.4(15)
C42 C41 H41A 109.5
C42 C41 H41B 109.5
H41A C41 H41B 109.5
C42 C41 H41C 109.5
H41A C41 H41C 109.5
H41B C41 H41C 109.5
N9 C42 C41 173.8(18)
C44 C43 H43A 109.5
C44 C43 H43B 109.5
H43A C43 H43B 109.5
C44 C43 H43C 109.5
H43A C43 H43C 109.5
H43B C43 H43C 109.5
N10 C44 C43 174(3)

loop_
_geom_bond_atom_site_label_1
_geom_bond_atom_site_label_2
_geom_bond_distance
C1 C2 1.359(8)
C1 N1 1.360(6)
C1 H1 0.9300
C2 C3 1.377(8)
C2 H2 0.9300
C3 C4 1.389(8)
C3 H3 0.9300
C4 C5 1.371(7)
C4 H4 0.9300
C5 N1 1.367(6)
C5 C6 1.465(7)
C6 N2 1.343(6)
C6 C7 1.385(7)
C7 C8 1.375(7)
C7 H7 0.9300
C8 C14 1.385(7)
C8 C9 1.492(7)
C9 C10' 1.31(4)
C9 C13 1.364(9)
C9 C10 1.375(9)
C9 C13' 1.44(4)
C10 C11 1.363(10)
C10 H10 0.9300
C11 N4 1.332(10)
C11 H11 0.9300
C12 N4 1.282(10)
C12 C13 1.370(10)
C12 H12 0.9300
C13 H13 0.9300
C10' C11' 1.34(4)
C10' H10' 0.9300
C13' C12' 1.40(4)
C13' H13' 0.9300
C11' N4 1.44(4)
C11' H11' 0.9300
C12' N4 1.24(4)
C12' H12' 0.9300
C14 C15 1.386(6)
C14 H14 0.9300
C15 N2 1.332(6)
C15 C16 1.458(7)
C16 N3 1.361(6)
C16 C17 1.375(8)
C17 C18 1.360(8)
C17 H17 0.9300
C18 C19 1.381(8)
C18 H18 0.9300
C19 C20 1.357(8)
C19 H19 0.9300
C20 N3 1.347(6)
C20 H20 0.9300
C21 N5 1.337(6)
C21 C22 1.364(8)
C21 H21 0.9300
C22 C23 1.358(8)
C22 H22 0.9300
C23 C24 1.389(8)
C23 H23 0.9300
C24 C25 1.358(8)
C24 H24 0.9300
C25 N5 1.375(6)
C25 C26 1.463(7)
C26 N6 1.353(6)
C26 C27 1.374(6)
C27 C28 1.380(7)
C27 H27 0.9300
C28 C34 1.389(7)
C28 C29 1.491(7)
C29 C30 1.357(8)
C29 C33 1.362(8)
C30 C31 1.379(8)
C30 H30 0.9300
C31 N8 1.304(8)
C31 H31 0.9300
C32 N8 1.314(9)
C32 C33 1.378(9)
C32 H32 0.9300
C33 H33 0.9300
C34 C35 1.379(6)
C34 H34 0.9300
C35 N6 1.349(6)
C35 C36 1.460(7)
C36 N7 1.362(6)
C36 C37 1.381(7)
C37 C38 1.372(8)
C37 H37 0.9300
C38 C39 1.350(8)
C38 H38 0.9300
C39 C40 1.360(7)
C39 H39 0.9300
C40 N7 1.335(6)
C40 H40 0.9300
N1 Fe1 1.966(4)
N2 Fe1 1.872(4)
N3 Fe1 1.971(4)
N4 H4A 0.88(2)
N5 Fe1 1.971(4)
N6 Fe1 1.867(4)
N7 Fe1 1.963(4)
P1 F3 1.524(6)
P1 F2 1.531(5)
P1 F5 1.537(6)
P1 F6 1.547(5)
P1 F4 1.562(5)
P1 F1 1.574(5)
P2 F11' 1.484(16)
P2 F9' 1.489(14)
P2 F10' 1.495(14)
P2 F10 1.500(10)
P2 F11 1.500(11)
P2 F12 1.522(11)
P2 F7 1.529(13)
P2 F8' 1.534(16)
P2 F9 1.539(9)
P2 F12' 1.553(17)
P2 F7' 1.563(15)
P2 F8 1.571(9)
P3 F14' 1.509(16)
P3 F13' 1.527(13)
P3 F16' 1.535(14)
P3 F17' 1.538(14)
P3 F16 1.548(9)
P3 F14 1.549(12)
P3 F17 1.552(10)
P3 F13 1.553(10)
P3 F15' 1.554(16)
P3 F15 1.569(11)
P3 F18 1.573(10)
P3 F18' 1.580(14)
C41 C42 1.369(17)
C41 H41A 0.9600
C41 H41B 0.9600
C41 H41C 0.9600
C42 N9 1.149(15)
C43 C44 1.520(15)
C43 H43A 0.9600
C43 H43B 0.9600
C43 H43C 0.9600
C44 N10 1.114(10)

loop_
_geom_torsion_atom_site_label_1
_geom_torsion_atom_site_label_2
_geom_torsion_atom_site_label_3
_geom_torsion_atom_site_label_4
_geom_torsion
N1 C1 C2 C3 -1.1(9)
C1 C2 C3 C4 2.3(9)
C2 C3 C4 C5 -0.8(9)
C3 C4 C5 N1 -1.8(9)
C3 C4 C5 C6 -179.8(5)
N1 C5 C6 N2 -2.4(6)
C4 C5 C6 N2 175.7(5)
N1 C5 C6 C7 175.9(5)
C4 C5 C6 C7 -6.0(9)
N2 C6 C7 C8 -0.5(8)
C5 C6 C7 C8 -178.7(5)
C6 C7 C8 C14 0.2(8)
C6 C7 C8 C9 -179.0(5)
C7 C8 C9 C10' -42(2)
C14 C8 C9 C10' 139(2)
C7 C8 C9 C13 -145.5(7)
C14 C8 C9 C13 35.3(9)
C7 C8 C9 C10 36.0(9)
C14 C8 C9 C10 -143.2(7)
C7 C8 C9 C13' 142.3(18)
C14 C8 C9 C13' -36.9(19)
C10' C9 C10 C11 -70.6(19)
C13 C9 C10 C11 -2.4(12)
C13' C9 C10 C11 53.8(18)
C8 C9 C10 C11 176.2(7)
C9 C10 C11 N4 1.0(13)
C10' C9 C13 C12 59.7(19)
C10 C9 C13 C12 1.8(13)
C13' C9 C13 C12 -69.0(17)
C8 C9 C13 C12 -176.7(8)
N4 C12 C13 C9 0.1(16)
C13 C9 C10' C11' -53(4)
C10 C9 C10' C11' 71(3)
C13' C9 C10' C11' -1(5)
C8 C9 C10' C11' -176(3)
C10' C9 C13' C12' 1(4)
C13 C9 C13' C12' 64(3)
C10 C9 C13' C12' -59(3)
C8 C9 C13' C12' 176(2)
C9 C10' C11' N4 -8(5)
C9 C13' C12' N4 9(6)
C7 C8 C14 C15 -0.2(8)
C9 C8 C14 C15 178.9(5)
C8 C14 C15 N2 0.6(8)
C8 C14 C15 C16 179.3(5)
N2 C15 C16 N3 1.8(6)
C14 C15 C16 N3 -177.0(5)
N2 C15 C16 C17 -178.4(5)
C14 C15 C16 C17 2.8(9)
N3 C16 C17 C18 0.1(9)
C15 C16 C17 C18 -179.6(6)
C16 C17 C18 C19 0.4(10)
C17 C18 C19 C20 -1.1(10)
C18 C19 C20 N3 1.2(10)
N5 C21 C22 C23 -0.8(11)
C21 C22 C23 C24 -0.8(12)
C22 C23 C24 C25 1.9(12)
C23 C24 C25 N5 -1.4(11)
C23 C24 C25 C26 179.3(7)
C24 C25 C26 N6 -174.9(6)
N5 C25 C26 N6 5.7(7)
C24 C25 C26 C27 7.1(10)
N5 C25 C26 C27 -172.2(6)
N6 C26 C27 C28 -1.5(9)
C25 C26 C27 C28 176.3(6)
C26 C27 C28 C34 2.0(9)
C26 C27 C28 C29 -176.3(5)
C27 C28 C29 C30 18.0(9)
C34 C28 C29 C30 -160.2(6)
C27 C28 C29 C33 -161.4(7)
C34 C28 C29 C33 20.3(9)
C33 C29 C30 C31 0.0(10)
C28 C29 C30 C31 -179.5(6)
C29 C30 C31 N8 0.2(12)
C30 C29 C33 C32 -0.2(12)
C28 C29 C33 C32 179.2(8)
N8 C32 C33 C29 0.3(15)
C27 C28 C34 C35 -1.5(8)
C29 C28 C34 C35 176.8(5)
C28 C34 C35 N6 0.5(8)
C28 C34 C35 C36 -179.6(5)
N6 C35 C36 N7 -5.4(6)
C34 C35 C36 N7 174.6(5)
N6 C35 C36 C37 175.6(5)
C34 C35 C36 C37 -4.4(9)
N7 C36 C37 C38 0.5(9)
C35 C36 C37 C38 179.4(6)
C36 C37 C38 C39 0.5(10)
C37 C38 C39 C40 -0.8(10)
C38 C39 C40 N7 0.2(9)
C2 C1 N1 C5 -1.4(8)
C2 C1 N1 Fe1 177.6(4)
C4 C5 N1 C1 2.9(7)
C6 C5 N1 C1 -178.9(4)
C4 C5 N1 Fe1 -176.2(4)
C6 C5 N1 Fe1 1.9(5)
C14 C15 N2 C6 -1.0(7)
C16 C15 N2 C6 -179.9(4)
C14 C15 N2 Fe1 176.4(4)
C16 C15 N2 Fe1 -2.5(6)
C7 C6 N2 C15 0.9(7)
C5 C6 N2 C15 179.3(4)
C7 C6 N2 Fe1 -176.5(4)
C5 C6 N2 Fe1 1.9(6)
C19 C20 N3 C16 -0.6(8)
C19 C20 N3 Fe1 179.6(4)
C17 C16 N3 C20 0.0(8)
C15 C16 N3 C20 179.8(5)
C17 C16 N3 Fe1 179.7(4)
C15 C16 N3 Fe1 -0.5(6)
C13' C12' N4 C12 -75(4)
C13' C12' N4 C11 49(4)
C13' C12' N4 C11' -19(5)
C13 C12 N4 C12' 73(2)
C13 C12 N4 C11 -1.5(15)
C13 C12 N4 C11' -58.9(19)
C10 C11 N4 C12' -55(2)
C10 C11 N4 C12 0.9(14)
C10 C11 N4 C11' 64.4(17)
C10' C11' N4 C12' 18(5)
C10' C11' N4 C12 65(3)
C10' C11' N4 C11 -64(3)
C22 C21 N5 C25 1.3(9)
C22 C21 N5 Fe1 -175.9(5)
C24 C25 N5 C21 -0.2(9)
C26 C25 N5 C21 179.2(5)
C24 C25 N5 Fe1 177.4(5)
C26 C25 N5 Fe1 -3.2(6)
C34 C35 N6 C26 0.1(8)
C36 C35 N6 C26 -179.9(5)
C34 C35 N6 Fe1 -171.5(4)
C36 C35 N6 Fe1 8.5(6)
C27 C26 N6 C35 0.4(8)
C25 C26 N6 C35 -177.7(5)
C27 C26 N6 Fe1 172.0(4)
C25 C26 N6 Fe1 -6.2(6)
C39 C40 N7 C36 0.7(8)
C39 C40 N7 Fe1 -179.9(4)
C37 C36 N7 C40 -1.0(8)
C35 C36 N7 C40 179.9(5)
C37 C36 N7 Fe1 179.5(4)
C35 C36 N7 Fe1 0.5(6)
C30 C31 N8 C32 -0.2(12)
C33 C32 N8 C31 0.0(14)
C35 N6 Fe1 N7 -6.7(4)
C26 N6 Fe1 N7 -178.3(4)
C35 N6 Fe1 N1 82.9(4)
C26 N6 Fe1 N1 -88.7(4)
C35 N6 Fe1 N5 175.2(4)
C26 N6 Fe1 N5 3.6(4)
C35 N6 Fe1 N3 -96.7(4)
C26 N6 Fe1 N3 91.7(4)
C15 N2 Fe1 N7 -88.7(4)
C6 N2 Fe1 N7 88.7(4)
C15 N2 Fe1 N1 -178.2(4)
C6 N2 Fe1 N1 -0.7(4)
C15 N2 Fe1 N5 90.0(4)
C6 N2 Fe1 N5 -92.5(4)
C15 N2 Fe1 N3 1.8(4)
C6 N2 Fe1 N3 179.2(4)
